data_7217948
loop_
_publ_author_name
'Jones, Andrew O. F.'
'Leech, Charlotte K.'
'McIntyre, Garry J.'
'Wilson, Chick C.'
'Thomas, Lynne H.'

_publ_section_title
;
 Engineering short, strong hydrogen bonds in urea di-carboxylic acid
 complexes
;
_journal_issue 35
_journal_name_full CrystEngComm
_journal_page_first 8177
_journal_paper_doi 10.1039/C4CE00587B
_journal_volume 16
_journal_year 2014
_chemical_formula_sum 'C8 H18 N4 O6'
_chemical_formula_weight 266.00
_chemical_name_common
;
 bis(methylurea) succinic acid
;
_chemical_name_systematic
;
 bis(N-methylurea) butanedioic acid
;
_space_group_IT_number 14
_symmetry_cell_setting monoclinic
_symmetry_space_group_name_Hall '-P 2yn'
_symmetry_space_group_name_H-M 'P 1 21/n 1'
_atom_sites_solution_hydrogens geom
_atom_sites_solution_primary direct
_atom_sites_solution_secondary difmap
_audit_creation_method SHELXL-97
_cell_angle_alpha 90.00
_cell_angle_beta 92.92
_cell_angle_gamma 90.00
_cell_formula_units_Z 2
_cell_length_a 8.540(5)
_cell_length_b 5.580(5)
_cell_length_c 13.840(5)
_cell_measurement_reflns_used 250
_cell_measurement_temperature 300
_cell_volume 658.7(7)
_computing_cell_refinement 'lauegen (CCP4)'
_computing_data_collection 'VIVALDI (MAATEL)'
_computing_data_reduction 'argonne_boxes, laue4 (Piltz, 2011)'
_computing_molecular_graphics 'Mercury (McRae, 2006)'
_computing_publication_material 'WINGX (Farrugia, 1999)'
_computing_structure_refinement 'SHELXL-97 (Sheldrick, 2008)'
_diffrn_ambient_temperature 300
_diffrn_detector_area_resol_mean 0.7
_diffrn_measurement_device_type VIVALDI
_diffrn_measurement_method 'Laue patterns at 10 orientations'
_diffrn_radiation_monochromator none
_diffrn_radiation_source 'ILL reactor source, thermal guide'
_diffrn_radiation_type neutron
_diffrn_radiation_wavelength 0.80-5.20
_diffrn_reflns_av_R_equivalents 0.1569
_diffrn_reflns_av_sigmaI/netI 0.0907
_diffrn_reflns_limit_h_max 9
_diffrn_reflns_limit_h_min -9
_diffrn_reflns_limit_k_max 6
_diffrn_reflns_limit_k_min -6
_diffrn_reflns_limit_l_max 16
_diffrn_reflns_limit_l_min -16
_diffrn_reflns_number 5368
_diffrn_standards_number none
_exptl_absorpt_coefficient_mu 0.000
_exptl_absorpt_correction_type none
_exptl_crystal_colour colourless
_exptl_crystal_density_diffrn 1.341
_exptl_crystal_density_method 'not measured'
_exptl_crystal_description block
_exptl_crystal_F_000 12
_exptl_crystal_size_max 2.5
_exptl_crystal_size_mid 1.0
_exptl_crystal_size_min 0.8
_refine_diff_density_max 0.042
_refine_diff_density_min -0.042
_refine_diff_density_rms 0.008
_refine_ls_extinction_method none
_refine_ls_goodness_of_fit_ref 1.381
_refine_ls_hydrogen_treatment refall
_refine_ls_matrix_type full
_refine_ls_number_parameters 163
_refine_ls_number_reflns 893
_refine_ls_number_restraints 0
_refine_ls_restrained_S_all 1.381
_refine_ls_R_factor_all 0.0814
_refine_ls_R_factor_gt 0.0441
_refine_ls_shift/su_max 0.000
_refine_ls_shift/su_mean 0.000
_refine_ls_structure_factor_coef Fsqd
_refine_ls_weighting_details 'calc w=1/[\s^2^(Fo^2^)+(0.0300P)^2^+0.0000P] where P=(Fo^2^+2Fc^2^)/3'
_refine_ls_weighting_scheme calc
_refine_ls_wR_factor_gt 0.0803
_refine_ls_wR_factor_ref 0.0852
_reflns_number_gt 636
_reflns_number_total 893
_reflns_threshold_expression >2\s(I)
_cod_duplicate_entry 7214483
_cod_data_source_file c4ce00587b2.cif
_cod_data_source_block musuc_300
_cod_original_sg_symbol_H-M P21/n
_cod_database_code 7217948

loop_
_symmetry_equiv_pos_as_xyz
'x, y, z'
'-x+1/2, y+1/2, -z+1/2'
'-x, -y, -z'
'x-1/2, -y-1/2, z-1/2'

loop_
_atom_site_label
_atom_site_type_symbol
_atom_site_fract_x
_atom_site_fract_y
_atom_site_fract_z
_atom_site_U_iso_or_equiv
_atom_site_adp_type
_atom_site_occupancy
_atom_site_symmetry_multiplicity
_atom_site_calc_flag
H2 H 0.4563(7) 0.8237(10) 0.4199(4) 0.0866(16) Uani 1 1 d
H6 H 1.0410(7) -0.0841(9) 0.5758(4) 0.0749(15) Uani 1 1 d
H3 H 0.6117(8) 1.0161(9) 0.4177(4) 0.0886(18) Uani 1 1 d
H5 H 0.8913(7) 0.2999(8) 0.7568(4) 0.0760(14) Uani 1 1 d
H4 H 0.8054(7) 0.4826(9) 0.6683(3) 0.0753(15) Uani 1 1 d
H1 H 0.7817(7) 0.4674(8) 0.4923(3) 0.0675(14) Uani 1 1 d
H9 H 1.1285(15) -0.2139(19) 0.7252(6) 0.162(5) Uani 1 1 d
H7 H 0.9857(14) -0.086(2) 0.7757(6) 0.160(5) Uani 1 1 d
H8 H 1.1342(17) 0.066(2) 0.7613(9) 0.199(7) Uani 1 1 d
O2 O 0.6575(4) 0.7167(4) 0.60320(16) 0.0583(8) Uani 1 1 d
O1 O 0.7131(4) 0.5922(5) 0.45690(17) 0.0649(9) Uani 1 1 d
O3 O 0.8786(4) 0.2514(4) 0.52831(18) 0.0637(8) Uani 1 1 d
C2 C 0.5411(3) 0.9177(4) 0.46550(15) 0.0485(7) Uani 1 1 d
N2 N 1.0086(2) 0.0126(3) 0.63435(12) 0.0558(6) Uani 1 1 d
C3 C 0.9192(3) 0.2032(4) 0.61436(13) 0.0470(6) Uani 1 1 d
C1 C 0.6424(3) 0.7335(3) 0.51652(14) 0.0438(6) Uani 1 1 d
C4 C 1.0686(5) -0.0579(6) 0.7283(2) 0.0668(9) Uani 1 1 d
N1 N 0.8738(2) 0.3430(3) 0.68714(13) 0.0656(6) Uani 1 1 d

loop_
_atom_site_aniso_label
_atom_site_aniso_U_11
_atom_site_aniso_U_22
_atom_site_aniso_U_33
_atom_site_aniso_U_23
_atom_site_aniso_U_13
_atom_site_aniso_U_12
H2 0.100(4) 0.080(3) 0.076(3) -0.020(3) -0.029(3) 0.023(3)
H6 0.101(4) 0.072(3) 0.051(2) -0.002(2) -0.002(3) 0.034(3)
H3 0.114(5) 0.086(3) 0.069(3) 0.032(3) 0.033(3) 0.030(3)
H5 0.106(4) 0.071(2) 0.050(3) 0.001(2) 0.001(3) 0.011(3)
H4 0.104(4) 0.067(3) 0.056(3) -0.005(2) 0.010(3) 0.027(3)
H1 0.088(4) 0.067(3) 0.047(2) -0.0045(18) 0.000(2) 0.031(2)
H9 0.237(11) 0.154(7) 0.091(5) 0.014(4) -0.018(6) 0.131(8)
H7 0.159(10) 0.248(14) 0.075(4) 0.073(7) 0.041(6) 0.067(9)
H8 0.259(14) 0.166(8) 0.156(9) 0.053(7) -0.141(10) -0.084(9)
O2 0.085(2) 0.0567(13) 0.0334(11) 0.0014(9) 0.0052(12) 0.0253(13)
O1 0.089(2) 0.0687(16) 0.0370(12) -0.0040(12) 0.0008(14) 0.0350(16)
O3 0.088(2) 0.0652(16) 0.0378(13) -0.0022(10) 0.0020(13) 0.0380(13)
C2 0.0641(18) 0.0466(11) 0.0345(11) 0.0000(9) 0.0010(13) 0.0170(11)
N2 0.0701(14) 0.0549(9) 0.0424(9) 0.0028(7) 0.0032(9) 0.0206(7)
C3 0.0574(14) 0.0476(10) 0.0362(10) 0.0012(8) 0.0048(9) 0.0128(10)
C1 0.0562(14) 0.0393(9) 0.0356(10) -0.0012(7) -0.0007(10) 0.0098(8)
C4 0.081(3) 0.0695(16) 0.0488(15) 0.0086(13) -0.0033(16) 0.0190(17)
N1 0.0952(15) 0.0617(10) 0.0398(10) -0.0043(8) 0.0032(8) 0.0275(11)

loop_
_atom_type_symbol
_atom_type_description
_atom_type_scat_dispersion_real
_atom_type_scat_dispersion_imag
_atom_type_scat_source
C C 0.0000 0.0000 'International Tables Vol C Tables 4.2.6.8 and 6.1.1.4'
H H 0.0000 0.0000 'International Tables Vol C Tables 4.2.6.8 and 6.1.1.4'
N N 0.0000 0.0000 'International Tables Vol C Tables 4.2.6.8 and 6.1.1.4'
O O 0.0000 0.0000 'International Tables Vol C Tables 4.2.6.8 and 6.1.1.4'

loop_
_geom_angle_atom_site_label_1
_geom_angle_atom_site_label_2
_geom_angle_atom_site_label_3
_geom_angle
_geom_angle_site_symmetry_3
C1 C2 C2 113.1(2) 3_676
C3 N2 C4 125.8(2) .
O3 C3 N2 119.8(2) .
O3 C3 N1 120.7(2) .
N2 C3 N1 119.44(17) .
O2 C1 O1 123.5(2) .
O2 C1 C2 123.6(2) .
O1 C1 C2 112.93(18) .

loop_
_geom_bond_atom_site_label_1
_geom_bond_atom_site_label_2
_geom_bond_distance
_geom_bond_site_symmetry_2
O2 C1 1.204(3) .
O1 C1 1.311(3) .
O3 C3 1.252(3) .
C2 C1 1.497(3) .
C2 C2 1.522(4) 3_676
N2 C3 1.331(3) .
N2 C4 1.428(3) .
C3 N1 1.346(3) .

loop_
_geom_hbond_atom_site_label_D
_geom_hbond_atom_site_label_H
_geom_hbond_atom_site_label_A
_geom_hbond_distance_DH
_geom_hbond_distance_HA
_geom_hbond_distance_DA
_geom_hbond_angle_DHA
O1 H1 O3 1.019(6) 1.531(5) 2.540(4) 169.2(4)
N1 H4 O2 1.000(7) 1.999(6) 2.982(3) 166.7(4)
